data_4329601
loop_
_publ_author_name
'Julien Lieffrig'
'Olivier Jeannin'
'Pascale Auban-Senzier'
'Marc Fourmigu\'e'

_publ_section_title
;
 Chiral Conducting Salts of Nickel Dithiolene Complexes
;
_journal_name_full 'Inorganic Chemistry'
_journal_page_first 7144
_journal_page_last 7152
_journal_paper_doi 10.1021/ic300146s
_journal_volume 51
_journal_year 2012
_chemical_formula_moiety 'C9 H22 N, 3(C6 Ni S10), C2 H3 N'
_chemical_formula_sum 'C29 H25 N2 Ni3 S30'
_chemical_formula_weight 1539.44
_chemical_name_common '[(rac)-2][Ni(dmit)2]3, (CH3CN)'
_chemical_name_systematic
; 
 ? 
;
_space_group_IT_number 7
_symmetry_cell_setting monoclinic
_symmetry_space_group_name_Hall 'P -2yac'
_symmetry_space_group_name_H-M 'P 1 n 1'
_atom_sites_solution_hydrogens geom
_atom_sites_solution_primary direct
_atom_sites_solution_secondary difmap
_audit_creation_method SHELXL-97
_cell_angle_alpha 90.00
_cell_angle_beta 91.682(2)
_cell_angle_gamma 90.00
_cell_formula_units_Z 2
_cell_length_a 7.3491(6)
_cell_length_b 8.8399(7)
_cell_length_c 43.054(3)
_cell_measurement_temperature 150(2)
_cell_measurement_theta_max 27.49
_cell_measurement_theta_min 2.71
_cell_volume 2795.8(4)
_computing_cell_refinement 'Bruker SMART (Bruker, 2002)'
_computing_data_collection 'Bruker SAINT (Bruker, 2002)'
_computing_data_reduction 'Bruker SAINT (Bruker, 2002)'
_computing_molecular_graphics 'Ortep-3 for Windows (Farrugia, 1997)'
_computing_publication_material 'WinGX publication routines (Farrugia, 1999)'
_computing_structure_refinement 'SHELXL-97 (Sheldrick, 1997)'
_computing_structure_solution 'SIR97 (ALtomare et al., 1999))'
_diffrn_ambient_temperature 150(2)
_diffrn_detector 'CCD plate'
_diffrn_measured_fraction_theta_full 0.992
_diffrn_measured_fraction_theta_max 0.992
_diffrn_measurement_device_type 'APEXII, Bruker-AXS'
_diffrn_measurement_method 'CCD rotation images, thin slices'
_diffrn_radiation_monochromator graphite
_diffrn_radiation_probe x-ray
_diffrn_radiation_type MoK\a
_diffrn_radiation_wavelength 0.71073
_diffrn_reflns_av_R_equivalents 0.0330
_diffrn_reflns_av_sigmaI/netI 0.0509
_diffrn_reflns_limit_h_max 8
_diffrn_reflns_limit_h_min -9
_diffrn_reflns_limit_k_max 11
_diffrn_reflns_limit_k_min -11
_diffrn_reflns_limit_l_max 49
_diffrn_reflns_limit_l_min -55
_diffrn_reflns_number 21049
_diffrn_reflns_theta_full 27.53
_diffrn_reflns_theta_max 27.53
_diffrn_reflns_theta_min 0.95
_exptl_absorpt_coefficient_mu 2.150
_exptl_absorpt_correction_T_max 0.879
_exptl_absorpt_correction_T_min 0.544
_exptl_absorpt_correction_type multi-scan
_exptl_absorpt_process_details
;
  [Sheldrick, G.M. (2002). SADABS Bruker AXS Inc., Madison, Wisconsin, USA]
;
_exptl_crystal_colour black
_exptl_crystal_density_diffrn 1.829
_exptl_crystal_description prism
_exptl_crystal_F_000 1554
_exptl_crystal_size_max 0.32
_exptl_crystal_size_mid 0.24
_exptl_crystal_size_min 0.06
_platon_squeeze_details
; 
squeeze of one disordered CH3CN
;
_refine_diff_density_max 0.806
_refine_diff_density_min -1.480
_refine_diff_density_rms 0.220
_refine_ls_abs_structure_details 'Flack H D (1983), Acta Cryst. A39, 876-881'
_refine_ls_abs_structure_Flack 0.417(19)
_refine_ls_extinction_method none
_refine_ls_goodness_of_fit_ref 1.088
_refine_ls_hydrogen_treatment constr
_refine_ls_matrix_type full
_refine_ls_number_parameters 572
_refine_ls_number_reflns 10950
_refine_ls_number_restraints 44
_refine_ls_restrained_S_all 1.087
_refine_ls_R_factor_all 0.0598
_refine_ls_R_factor_gt 0.0524
_refine_ls_shift/su_max 0.017
_refine_ls_shift/su_mean 0.001
_refine_ls_structure_factor_coef Fsqd
_refine_ls_weighting_details 'calc w=1/[\s^2^(Fo^2^)+(0.0850P)^2^+8.5442P] where P=(Fo^2^+2Fc^2^)/3'
_refine_ls_weighting_scheme calc
_refine_ls_wR_factor_gt 0.1582
_refine_ls_wR_factor_ref 0.1638
_reflns_number_gt 9408
_reflns_number_total 10950
_reflns_threshold_expression >2sigma(I)
_cod_data_source_file ic300146s_si_001_5.cif
_cod_data_source_block (rac)-2monoclinic
_cod_original_sg_symbol_H-M 'P n'
_cod_database_code 4329601

loop_
_symmetry_equiv_pos_as_xyz
'x, y, z'
'x+1/2, -y, z+1/2'

loop_
_atom_site_label
_atom_site_type_symbol
_atom_site_fract_x
_atom_site_fract_y
_atom_site_fract_z
_atom_site_U_iso_or_equiv
_atom_site_adp_type
_atom_site_occupancy
_atom_site_symmetry_multiplicity
_atom_site_calc_flag
_atom_site_refinement_flags
C1 C 0.5611(10) 0.7698(9) 0.37250(18) 0.0187(15) Uani 1 1 d .
C2 C 0.5795(11) 0.6669(10) 0.4295(2) 0.0286(18) Uani 1 1 d .
C3 C 0.6597(10) 0.6351(10) 0.3708(2) 0.0265(17) Uani 1 1 d .
C4 C 0.7660(10) 0.7350(8) 0.23784(19) 0.0197(11) Uani 1 1 d .
C5 C 0.7683(10) 0.8531(9) 0.18160(19) 0.0241(16) Uani 1 1 d .
C6 C 0.6708(9) 0.8711(8) 0.23885(19) 0.0197(11) Uani 1 1 d .
C7 C 0.2507(10) 0.4580(9) 0.34685(19) 0.0213(16) Uani 1 1 d .
C8 C 0.2352(11) 0.3472(9) 0.40333(19) 0.0254(17) Uani 1 1 d .
C9 C 0.3456(10) 0.3219(9) 0.3454(2) 0.0230(16) Uani 1 1 d .
C10 C 0.4665(10) 0.4183(8) 0.2126(2) 0.0230(16) Uani 1 1 d .
C11 C 0.4817(11) 0.5301(10) 0.1564(2) 0.0286(18) Uani 1 1 d .
C12 C 0.3699(10) 0.5509(8) 0.21362(19) 0.0190(15) Uani 1 1 d .
C13 C -0.0574(9) 0.1431(9) 0.32188(19) 0.0222(12) Uani 1 1 d .
C14 C -0.0646(10) 0.0322(9) 0.37810(19) 0.0239(16) Uani 1 1 d .
C15 C 0.0348(9) 0.0040(9) 0.32016(18) 0.0222(12) Uani 1 1 d .
C16 C 0.1563(11) 0.1007(9) 0.1878(2) 0.0255(17) Uani 1 1 d .
C17 C 0.1527(11) 0.1996(10) 0.1306(2) 0.0290(18) Uani 1 1 d .
C18 C 0.0598(9) 0.2333(8) 0.18834(18) 0.0179(14) Uani 1 1 d .
C19 C 0.182(2) -0.248(2) 0.0389(4) 0.101(5) Uani 1 1 d U
H19 H 0.2339 -0.3481 0.0332 0.121 Uiso 1 1 calc R
C21 C 0.0208(18) -0.2943(17) 0.0538(3) 0.070(3) Uani 1 1 d U
C20 C 0.332(2) -0.1847(18) 0.0571(4) 0.094(5) Uani 1 1 d .
H20A H 0.2932 -0.0901 0.0668 0.140 Uiso 1 1 calc R
H20B H 0.4341 -0.1646 0.0436 0.140 Uiso 1 1 calc R
H20C H 0.3700 -0.2568 0.0733 0.140 Uiso 1 1 calc R
C22 C 0.055(2) -0.342(2) 0.0877(4) 0.100(5) Uani 1 1 d U
H22A H 0.1045 -0.4451 0.0884 0.150 Uiso 1 1 calc R
H22B H -0.0593 -0.3391 0.0988 0.150 Uiso 1 1 calc R
H22C H 0.1430 -0.2726 0.0977 0.150 Uiso 1 1 calc R
C23 C -0.102(3) -0.141(2) 0.0594(4) 0.111(6) Uani 1 1 d U
H23A H -0.0234 -0.0607 0.0679 0.166 Uiso 1 1 calc R
H23B H -0.1976 -0.1638 0.0741 0.166 Uiso 1 1 calc R
H23C H -0.1573 -0.1081 0.0396 0.166 Uiso 1 1 calc R
C24 C -0.123(3) -0.400(3) 0.0376(6) 0.186(11) Uani 1 1 d U
H24A H -0.2218 -0.4203 0.0518 0.280 Uiso 1 1 calc R
H24B H -0.0647 -0.4960 0.0320 0.280 Uiso 1 1 calc R
H24C H -0.1721 -0.3513 0.0187 0.280 Uiso 1 1 calc R
C25 C 0.196(2) -0.0030(18) 0.0093(4) 0.103(6) Uani 1 1 d .
H25A H 0.2016 0.0399 -0.0117 0.154 Uiso 1 1 calc R
H25B H 0.3029 0.0289 0.0217 0.154 Uiso 1 1 calc R
H25C H 0.0853 0.0329 0.0191 0.154 Uiso 1 1 calc R
C26 C 0.043(3) -0.214(3) -0.0136(4) 0.152(10) Uani 1 1 d .
H26A H -0.0706 -0.1644 -0.0079 0.229 Uiso 1 1 calc R
H26B H 0.0288 -0.3241 -0.0117 0.229 Uiso 1 1 calc R
H26C H 0.0707 -0.1885 -0.0350 0.229 Uiso 1 1 calc R
C27 C 0.355(3) -0.238(2) -0.0092(4) 0.133(8) Uani 1 1 d .
H27A H 0.3452 -0.2161 -0.0315 0.199 Uiso 1 1 calc R
H27B H 0.3521 -0.3472 -0.0059 0.199 Uiso 1 1 calc R
H27C H 0.4691 -0.1962 -0.0006 0.199 Uiso 1 1 calc R
C28 C 0.643(2) 0.1574(17) -0.0170(4) 0.091(5) Uani 1 1 d .
C29 C 0.5782(15) 0.2927(14) -0.0315(3) 0.062(3) Uani 1 1 d .
H29A H 0.4627 0.2720 -0.0427 0.093 Uiso 1 1 calc R
H29B H 0.6679 0.3288 -0.0462 0.093 Uiso 1 1 calc R
H29C H 0.5594 0.3702 -0.0157 0.093 Uiso 1 1 calc R
N1 N 0.1918(15) -0.1632(14) 0.0073(3) 0.073(3) Uani 1 1 d U
N2 N 0.677(2) 0.0448(17) -0.0026(6) 0.164(9) Uani 1 1 d .
S1 S 0.5238(3) 0.8794(2) 0.33998(5) 0.0227(4) Uani 1 1 d .
S2 S 0.4821(3) 0.8188(2) 0.40895(5) 0.0273(4) Uani 1 1 d .
S3 S 0.5662(4) 0.6472(3) 0.46762(6) 0.0427(6) Uani 1 1 d .
S4 S 0.6933(3) 0.5409(2) 0.40655(5) 0.0282(4) Uani 1 1 d .
S5 S 0.7480(2) 0.5758(2) 0.33713(5) 0.0216(4) Uani 1 1 d .
S6 S 0.7945(2) 0.6256(2) 0.26898(5) 0.0212(4) Uani 1 1 d .
S7 S 0.8489(3) 0.6941(2) 0.20089(5) 0.0242(4) Uani 1 1 d .
S8 S 0.7965(3) 0.8852(3) 0.14492(5) 0.0386(5) Uani 1 1 d .
S9 S 0.6514(3) 0.9790(2) 0.20544(5) 0.0227(4) Uani 1 1 d .
S10 S 0.5841(2) 0.9303(2) 0.27337(5) 0.0210(4) Uani 1 1 d .
S11 S 0.2175(3) 0.5686(2) 0.31430(5) 0.0218(4) Uani 1 1 d .
S12 S 0.1631(3) 0.5094(2) 0.38273(5) 0.0253(4) Uani 1 1 d .
S13 S 0.1902(4) 0.3191(3) 0.43971(6) 0.0439(6) Uani 1 1 d .
S14 S 0.3596(3) 0.2237(2) 0.38069(5) 0.0249(4) Uani 1 1 d .
S15 S 0.4369(2) 0.2635(2) 0.31227(5) 0.0200(4) Uani 1 1 d .
S16 S 0.4954(2) 0.3114(2) 0.24491(5) 0.0202(4) Uani 1 1 d .
S17 S 0.5532(3) 0.3713(2) 0.17671(5) 0.0240(4) Uani 1 1 d .
S18 S 0.5330(4) 0.5624(3) 0.12022(6) 0.0431(6) Uani 1 1 d .
S19 S 0.3525(3) 0.6536(2) 0.17849(5) 0.0246(4) Uani 1 1 d .
S20 S 0.2709(2) 0.6128(2) 0.24682(5) 0.0202(4) Uani 1 1 d .
S21 S -0.0875(2) 0.2548(2) 0.29012(5) 0.0213(4) Uani 1 1 d .
S22 S -0.1442(3) 0.1920(2) 0.35811(5) 0.0243(4) Uani 1 1 d .
S23 S -0.0949(3) 0.0039(3) 0.41534(5) 0.0370(5) Uani 1 1 d .
S24 S 0.0510(3) -0.0959(2) 0.35508(5) 0.0232(4) Uani 1 1 d .
S25 S 0.1201(2) -0.0522(2) 0.28701(5) 0.0198(4) Uani 1 1 d .
S26 S 0.1856(3) -0.0054(2) 0.22047(5) 0.0218(4) Uani 1 1 d .
S27 S 0.2409(3) 0.0492(2) 0.15195(5) 0.0274(4) Uani 1 1 d .
S28 S 0.1794(4) 0.2200(3) 0.09311(6) 0.0433(6) Uani 1 1 d .
S29 S 0.0327(3) 0.3283(2) 0.15295(5) 0.0281(4) Uani 1 1 d .
S30 S -0.0338(2) 0.2991(2) 0.22189(5) 0.0206(4) Uani 1 1 d .
Ni1 Ni 0.66043(12) 0.74974(11) 0.30494(2) 0.0186(2) Uani 1 1 d .
Ni2 Ni 0.35472(13) 0.43811(13) 0.27967(3) 0.01794(17) Uani 1 1 d .
Ni3 Ni 0.04777(12) 0.12503(11) 0.25494(2) 0.0189(2) Uani 1 1 d .

loop_
_atom_site_aniso_label
_atom_site_aniso_U_11
_atom_site_aniso_U_22
_atom_site_aniso_U_33
_atom_site_aniso_U_23
_atom_site_aniso_U_13
_atom_site_aniso_U_12
C1 0.013(3) 0.020(3) 0.022(4) 0.001(3) -0.002(3) -0.004(3)
C2 0.021(4) 0.030(4) 0.035(5) 0.003(4) 0.007(3) -0.004(3)
C3 0.017(4) 0.033(4) 0.030(4) 0.000(3) -0.007(3) 0.001(3)
C4 0.014(2) 0.013(2) 0.032(3) -0.005(2) -0.005(2) -0.0020(19)
C5 0.018(4) 0.029(4) 0.026(4) 0.002(3) 0.003(3) -0.004(3)
C6 0.014(2) 0.013(2) 0.032(3) -0.005(2) -0.005(2) -0.0020(19)
C7 0.007(3) 0.030(4) 0.027(4) -0.004(3) 0.000(3) -0.008(3)
C8 0.027(4) 0.026(4) 0.023(4) -0.004(3) -0.001(3) -0.005(3)
C9 0.013(3) 0.027(4) 0.029(4) 0.003(3) -0.003(3) 0.004(3)
C10 0.018(4) 0.014(3) 0.036(5) -0.005(3) -0.003(3) 0.007(3)
C11 0.024(4) 0.030(4) 0.032(5) -0.008(4) 0.001(3) 0.000(3)
C12 0.017(3) 0.012(3) 0.028(4) -0.004(3) 0.000(3) -0.005(3)
C13 0.006(2) 0.035(3) 0.026(3) -0.001(2) -0.002(2) -0.002(2)
C14 0.021(4) 0.021(4) 0.030(4) 0.002(3) 0.001(3) -0.007(3)
C15 0.006(2) 0.035(3) 0.026(3) -0.001(2) -0.002(2) -0.002(2)
C16 0.025(4) 0.018(4) 0.033(5) -0.002(3) 0.005(3) 0.005(3)
C17 0.025(4) 0.031(4) 0.031(5) 0.001(4) 0.002(3) -0.006(3)
C18 0.012(3) 0.014(3) 0.028(4) -0.004(3) 0.001(3) -0.004(2)
C19 0.096(9) 0.135(13) 0.074(8) 0.010(8) 0.037(8) -0.012(8)
C21 0.057(7) 0.078(8) 0.075(8) 0.020(7) 0.001(6) -0.008(5)
C20 0.073(9) 0.093(11) 0.114(13) 0.028(10) -0.022(9) -0.018(8)
C22 0.106(11) 0.108(12) 0.089(8) 0.035(8) 0.054(7) 0.029(9)
C23 0.134(14) 0.118(11) 0.083(11) 0.009(9) 0.038(10) 0.049(10)
C24 0.19(2) 0.20(2) 0.171(18) -0.100(19) 0.041(15) -0.100(17)
C25 0.102(12) 0.071(10) 0.135(16) -0.003(10) -0.012(11) 0.020(9)
C26 0.135(18) 0.25(3) 0.073(12) -0.003(15) -0.042(12) 0.016(18)
C27 0.153(18) 0.146(18) 0.103(14) 0.044(13) 0.077(13) 0.055(14)
C28 0.074(10) 0.061(9) 0.139(15) -0.001(9) 0.025(9) -0.003(7)
C29 0.041(6) 0.063(8) 0.081(9) 0.013(6) -0.010(6) -0.013(5)
N1 0.064(7) 0.079(8) 0.077(7) 0.008(6) 0.020(6) -0.013(6)
N2 0.155(17) 0.057(8) 0.28(3) 0.019(13) 0.071(17) 0.014(10)
S1 0.0185(9) 0.0189(9) 0.0306(11) -0.0006(8) 0.0012(7) 0.0038(7)
S2 0.0251(10) 0.0277(10) 0.0295(11) -0.0017(8) 0.0071(8) -0.0005(8)
S3 0.0479(14) 0.0488(15) 0.0317(12) 0.0063(10) 0.0075(10) 0.0006(11)
S4 0.0270(10) 0.0248(10) 0.0329(11) 0.0048(8) 0.0020(9) 0.0023(8)
S5 0.0182(9) 0.0191(9) 0.0276(10) -0.0028(8) 0.0007(7) 0.0016(7)
S6 0.0183(9) 0.0159(8) 0.0293(10) -0.0053(7) -0.0009(7) 0.0071(7)
S7 0.0211(9) 0.0214(9) 0.0302(11) -0.0096(8) 0.0028(8) 0.0022(7)
S8 0.0433(13) 0.0453(13) 0.0276(12) -0.0046(10) 0.0095(10) -0.0079(10)
S9 0.0206(9) 0.0187(9) 0.0288(11) -0.0012(8) 0.0014(8) -0.0007(7)
S10 0.0180(9) 0.0194(9) 0.0255(10) -0.0027(8) 0.0010(7) 0.0052(7)
S11 0.0188(9) 0.0176(9) 0.0290(10) 0.0006(8) -0.0001(8) 0.0029(7)
S12 0.0230(10) 0.0260(10) 0.0271(10) -0.0041(8) 0.0040(8) 0.0009(8)
S13 0.0580(16) 0.0464(14) 0.0276(12) 0.0005(10) 0.0078(11) -0.0043(12)
S14 0.0252(10) 0.0214(9) 0.0279(10) 0.0013(8) -0.0002(8) 0.0005(8)
S15 0.0180(9) 0.0158(8) 0.0263(10) -0.0012(7) 0.0028(7) 0.0031(7)
S16 0.0176(8) 0.0174(8) 0.0255(10) -0.0030(7) 0.0004(7) 0.0052(7)
S17 0.0240(9) 0.0213(9) 0.0268(10) -0.0050(8) 0.0002(8) 0.0009(8)
S18 0.0560(16) 0.0459(14) 0.0273(12) 0.0001(10) -0.0001(11) 0.0073(12)
S19 0.0256(10) 0.0203(9) 0.0275(10) 0.0016(8) -0.0031(8) 0.0024(7)
S20 0.0167(9) 0.0155(8) 0.0283(10) 0.0005(7) 0.0017(8) 0.0046(7)
S21 0.0179(9) 0.0169(8) 0.0290(10) 0.0005(8) -0.0019(7) 0.0024(7)
S22 0.0202(9) 0.0237(10) 0.0291(11) -0.0026(8) 0.0036(8) 0.0011(8)
S23 0.0416(13) 0.0416(12) 0.0279(11) 0.0015(9) 0.0050(9) -0.0101(10)
S24 0.0230(10) 0.0190(9) 0.0276(10) 0.0018(8) 0.0008(8) 0.0006(7)
S25 0.0183(9) 0.0152(8) 0.0259(10) -0.0016(7) -0.0006(7) 0.0045(7)
S26 0.0205(9) 0.0177(9) 0.0273(10) -0.0013(8) 0.0007(7) 0.0039(7)
S27 0.0264(10) 0.0250(10) 0.0311(11) -0.0015(8) 0.0050(8) 0.0004(8)
S28 0.0447(13) 0.0522(15) 0.0334(13) 0.0071(11) 0.0090(10) 0.0082(11)
S29 0.0275(10) 0.0267(10) 0.0302(11) 0.0048(8) 0.0007(8) 0.0027(8)
S30 0.0160(8) 0.0156(8) 0.0300(10) 0.0018(8) -0.0006(7) 0.0025(7)
Ni1 0.0137(4) 0.0169(4) 0.0251(5) -0.0032(4) -0.0014(3) 0.0030(3)
Ni2 0.0127(4) 0.0152(4) 0.0259(4) -0.0015(3) 0.0003(3) 0.0023(3)
Ni3 0.0138(4) 0.0168(4) 0.0260(5) -0.0013(4) -0.0018(4) 0.0016(3)

loop_
_atom_type_symbol
_atom_type_description
_atom_type_scat_dispersion_real
_atom_type_scat_dispersion_imag
_atom_type_scat_source
C C 0.0033 0.0016 'International Tables Vol C Tables 4.2.6.8 and 6.1.1.4'
H H 0.0000 0.0000 'International Tables Vol C Tables 4.2.6.8 and 6.1.1.4'
N N 0.0061 0.0033 'International Tables Vol C Tables 4.2.6.8 and 6.1.1.4'
S S 0.1246 0.1234 'International Tables Vol C Tables 4.2.6.8 and 6.1.1.4'
Ni Ni 0.3393 1.1124 'International Tables Vol C Tables 4.2.6.8 and 6.1.1.4'

loop_
_geom_angle_atom_site_label_1
_geom_angle_atom_site_label_2
_geom_angle_atom_site_label_3
_geom_angle
C3 C1 S1 120.6(6)
C3 C1 S2 116.4(6)
S1 C1 S2 123.0(5)
S3 C2 S4 123.0(5)
S3 C2 S2 123.2(5)
S4 C2 S2 113.8(5)
C1 C3 S5 121.4(6)
C1 C3 S4 114.7(6)
S5 C3 S4 123.8(5)
C6 C4 S6 121.9(6)
C6 C4 S7 113.2(6)
S6 C4 S7 124.9(5)
S8 C5 S7 123.9(5)
S8 C5 S9 122.4(5)
S7 C5 S9 113.7(5)
C4 C6 S10 119.3(6)
C4 C6 S9 118.7(6)
S10 C6 S9 121.9(4)
C9 C7 S11 121.0(6)
C9 C7 S12 117.4(6)
S11 C7 S12 121.6(5)
S13 C8 S14 124.6(5)
S13 C8 S12 122.8(5)
S14 C8 S12 112.6(5)
C7 C9 S15 121.1(6)
C7 C9 S14 114.1(6)
S15 C9 S14 124.8(5)
C12 C10 S16 120.3(7)
C12 C10 S17 115.8(7)
S16 C10 S17 123.9(4)
S18 C11 S17 123.2(5)
S18 C11 S19 123.5(6)
S17 C11 S19 113.3(5)
C10 C12 S20 122.2(7)
C10 C12 S19 115.9(6)
S20 C12 S19 121.9(5)
C15 C13 S21 121.2(6)
C15 C13 S22 116.7(6)
S21 C13 S22 122.1(5)
S23 C14 S24 122.5(5)
S23 C14 S22 123.4(5)
S24 C14 S22 114.0(5)
C13 C15 S25 120.3(6)
C13 C15 S24 114.7(6)
S25 C15 S24 125.0(5)
C18 C16 S26 120.8(6)
C18 C16 S27 115.8(6)
S26 C16 S27 123.4(5)
S28 C17 S27 123.5(5)
S28 C17 S29 123.2(5)
S27 C17 S29 113.3(5)
C16 C18 S30 121.5(6)
C16 C18 S29 116.3(6)
S30 C18 S29 122.2(4)
C21 C19 C20 119.8(14)
C21 C19 N1 126.5(15)
C20 C19 N1 103.5(12)
C21 C19 H19 100.6
C20 C19 H19 100.6
N1 C19 H19 100.6
C19 C21 C22 113.1(13)
C19 C21 C24 122.1(16)
C22 C21 C24 110.6(15)
C19 C21 C23 107.1(14)
C22 C21 C23 99.4(12)
C24 C21 C23 101.2(14)
C19 C20 H20A 109.5
C19 C20 H20B 109.5
H20A C20 H20B 109.5
C19 C20 H20C 109.5
H20A C20 H20C 109.5
H20B C20 H20C 109.5
C21 C22 H22A 109.5
C21 C22 H22B 109.5
H22A C22 H22B 109.5
C21 C22 H22C 109.5
H22A C22 H22C 109.5
H22B C22 H22C 109.5
C21 C23 H23A 109.5
C21 C23 H23B 109.5
H23A C23 H23B 109.5
C21 C23 H23C 109.5
H23A C23 H23C 109.5
H23B C23 H23C 109.5
C21 C24 H24A 109.5
C21 C24 H24B 109.5
H24A C24 H24B 109.5
C21 C24 H24C 109.5
H24A C24 H24C 109.5
H24B C24 H24C 109.5
N1 C25 H25A 109.5
N1 C25 H25B 109.5
H25A C25 H25B 109.5
N1 C25 H25C 109.5
H25A C25 H25C 109.5
H25B C25 H25C 109.5
N1 C26 H26A 109.5
N1 C26 H26B 109.5
H26A C26 H26B 109.5
N1 C26 H26C 109.5
H26A C26 H26C 109.5
H26B C26 H26C 109.5
N1 C27 H27A 109.5
N1 C27 H27B 109.5
H27A C27 H27B 109.5
N1 C27 H27C 109.5
H27A C27 H27C 109.5
H27B C27 H27C 109.5
N2 C28 C29 171.3(17)
C28 C29 H29A 109.5
C28 C29 H29B 109.5
H29A C29 H29B 109.5
C28 C29 H29C 109.5
H29A C29 H29C 109.5
H29B C29 H29C 109.5
C25 N1 C26 110.9(15)
C25 N1 C19 115.5(14)
C26 N1 C19 109.5(13)
C25 N1 C27 115.7(13)
C26 N1 C27 99.2(15)
C19 N1 C27 104.6(12)
C1 S1 Ni1 101.7(3)
C1 S2 C2 97.0(4)
C2 S4 C3 97.9(4)
C3 S5 Ni1 102.5(3)
C4 S6 Ni1 103.5(3)
C5 S7 C4 98.3(4)
C6 S9 C5 96.1(4)
C6 S10 Ni1 102.9(3)
C7 S11 Ni2 101.6(3)
C7 S12 C8 96.9(4)
C8 S14 C9 99.0(4)
C9 S15 Ni2 102.8(3)
C10 S16 Ni2 103.3(3)
C11 S17 C10 98.1(4)
C11 S19 C12 96.7(4)
C12 S20 Ni2 101.4(3)
C13 S21 Ni3 101.8(3)
C14 S22 C13 96.5(4)
C14 S24 C15 98.0(4)
C15 S25 Ni3 104.1(3)
C16 S26 Ni3 102.9(3)
C17 S27 C16 97.6(4)
C17 S29 C18 96.9(4)
C18 S30 Ni3 101.6(3)
S5 Ni1 S6 87.98(8)
S5 Ni1 S10 177.24(9)
S6 Ni1 S10 92.30(8)
S5 Ni1 S1 93.73(8)
S6 Ni1 S1 178.29(10)
S10 Ni1 S1 85.98(8)
S16 Ni2 S11 178.86(10)
S16 Ni2 S15 87.09(8)
S11 Ni2 S15 93.48(8)
S16 Ni2 S20 92.86(8)
S11 Ni2 S20 86.58(8)
S15 Ni2 S20 179.69(11)
S25 Ni3 S26 86.55(8)
S25 Ni3 S21 92.70(8)
S26 Ni3 S21 179.09(10)
S25 Ni3 S30 177.85(9)
S26 Ni3 S30 93.11(8)
S21 Ni3 S30 87.66(8)

loop_
_geom_bond_atom_site_label_1
_geom_bond_atom_site_label_2
_geom_bond_distance
C1 C3 1.397(11)
C1 S1 1.718(8)
C1 S2 1.744(8)
C2 S3 1.656(9)
C2 S4 1.722(9)
C2 S2 1.750(9)
C3 S5 1.690(9)
C3 S4 1.760(9)
C4 C6 1.393(10)
C4 S6 1.662(8)
C4 S7 1.757(8)
C5 S8 1.624(8)
C5 S7 1.728(8)
C5 S9 1.756(8)
C6 S10 1.716(8)
C6 S9 1.729(8)
C7 C9 1.393(11)
C7 S11 1.720(9)
C7 S12 1.751(8)
C8 S13 1.629(8)
C8 S14 1.741(8)
C8 S12 1.759(9)
C9 S15 1.677(9)
C9 S14 1.748(8)
C10 C12 1.371(10)
C10 S16 1.689(9)
C10 S17 1.740(9)
C11 S18 1.640(9)
C11 S17 1.727(9)
C11 S19 1.746(8)
C12 S20 1.713(8)
C12 S19 1.766(8)
C13 C15 1.407(11)
C13 S21 1.696(8)
C13 S22 1.756(8)
C14 S23 1.645(8)
C14 S24 1.742(8)
C14 S22 1.745(8)
C15 S25 1.652(8)
C15 S24 1.745(8)
C16 C18 1.371(10)
C16 S26 1.698(9)
C16 S27 1.742(9)
C17 S28 1.642(9)
C17 S27 1.731(9)
C17 S29 1.746(9)
C18 S30 1.719(8)
C18 S29 1.746(8)
C19 C21 1.423(18)
C19 C20 1.45(2)
C19 N1 1.554(19)
C19 H19 1.0000
C21 C22 1.534(19)
C21 C24 1.56(2)
C21 C23 1.65(2)
C20 H20A 0.9800
C20 H20B 0.9800
C20 H20C 0.9800
C22 H22A 0.9800
C22 H22B 0.9800
C22 H22C 0.9800
C23 H23A 0.9800
C23 H23B 0.9800
C23 H23C 0.9800
C24 H24A 0.9800
C24 H24B 0.9800
C24 H24C 0.9800
C25 N1 1.419(18)
C25 H25A 0.9800
C25 H25B 0.9800
C25 H25C 0.9800
C26 N1 1.47(2)
C26 H26A 0.9800
C26 H26B 0.9800
C26 H26C 0.9800
C27 N1 1.555(19)
C27 H27A 0.9800
C27 H27B 0.9800
C27 H27C 0.9800
C28 N2 1.20(2)
C28 C29 1.425(19)
C29 H29A 0.9800
C29 H29B 0.9800
C29 H29C 0.9800
S1 Ni1 2.165(2)
S5 Ni1 2.155(2)
S6 Ni1 2.159(2)
S10 Ni1 2.160(2)
S11 Ni2 2.159(2)
S15 Ni2 2.161(2)
S16 Ni2 2.157(2)
S20 Ni2 2.171(2)
S21 Ni3 2.165(2)
S25 Ni3 2.145(2)
S26 Ni3 2.156(2)
S30 Ni3 2.169(2)

loop_
_geom_torsion_atom_site_label_1
_geom_torsion_atom_site_label_2
_geom_torsion_atom_site_label_3
_geom_torsion_atom_site_label_4
_geom_torsion
S1 C1 C3 S5 0.7(9)
S2 C1 C3 S5 -178.7(4)
S1 C1 C3 S4 177.5(4)
S2 C1 C3 S4 -2.0(8)
S6 C4 C6 S10 1.4(9)
S7 C4 C6 S10 -178.8(4)
S6 C4 C6 S9 178.9(4)
S7 C4 C6 S9 -1.2(8)
S11 C7 C9 S15 2.0(9)
S12 C7 C9 S15 -179.3(4)
S11 C7 C9 S14 -178.4(4)
S12 C7 C9 S14 0.3(8)
S16 C10 C12 S20 -1.3(9)
S17 C10 C12 S20 178.7(4)
S16 C10 C12 S19 179.0(4)
S17 C10 C12 S19 -1.0(8)
S21 C13 C15 S25 1.3(9)
S22 C13 C15 S25 179.6(4)
S21 C13 C15 S24 -179.5(4)
S22 C13 C15 S24 -1.2(8)
S26 C16 C18 S30 0.6(10)
S27 C16 C18 S30 179.6(4)
S26 C16 C18 S29 -177.8(4)
S27 C16 C18 S29 1.2(8)
C20 C19 C21 C22 -28(2)
N1 C19 C21 C22 -166.9(16)
C20 C19 C21 C24 -163.4(19)
N1 C19 C21 C24 57(3)
C20 C19 C21 C23 80.9(19)
N1 C19 C21 C23 -58(2)
C21 C19 N1 C25 92(2)
C20 C19 N1 C25 -52.8(18)
C21 C19 N1 C26 -34(2)
C20 C19 N1 C26 -178.8(15)
C21 C19 N1 C27 -139.9(19)
C20 C19 N1 C27 75.6(17)
C3 C1 S1 Ni1 0.1(7)
S2 C1 S1 Ni1 179.6(4)
C3 C1 S2 C2 2.7(7)
S1 C1 S2 C2 -176.8(5)
S3 C2 S2 C1 176.7(5)
S4 C2 S2 C1 -2.5(5)
S3 C2 S4 C3 -177.6(5)
S2 C2 S4 C3 1.6(5)
C1 C3 S4 C2 0.2(7)
S5 C3 S4 C2 176.8(5)
C1 C3 S5 Ni1 -1.2(7)
S4 C3 S5 Ni1 -177.6(4)
C6 C4 S6 Ni1 -0.9(7)
S7 C4 S6 Ni1 179.2(4)
S8 C5 S7 C4 -178.9(5)
S9 C5 S7 C4 1.1(5)
C6 C4 S7 C5 0.0(6)
S6 C4 S7 C5 179.9(5)
C4 C6 S9 C5 1.7(6)
S10 C6 S9 C5 179.2(5)
S8 C5 S9 C6 178.4(5)
S7 C5 S9 C6 -1.6(5)
C4 C6 S10 Ni1 -1.0(6)
S9 C6 S10 Ni1 -178.5(4)
C9 C7 S11 Ni2 -0.5(6)
S12 C7 S11 Ni2 -179.1(4)
C9 C7 S12 C8 -1.8(6)
S11 C7 S12 C8 177.0(5)
S13 C8 S12 C7 -178.0(5)
S14 C8 S12 C7 2.5(5)
S13 C8 S14 C9 178.2(6)
S12 C8 S14 C9 -2.4(5)
C7 C9 S14 C8 1.3(7)
S15 C9 S14 C8 -179.1(5)
C7 C9 S15 Ni2 -2.3(7)
S14 C9 S15 Ni2 178.1(4)
C12 C10 S16 Ni2 -0.3(7)
S17 C10 S16 Ni2 179.8(4)
S18 C11 S17 C10 175.9(6)
S19 C11 S17 C10 -3.2(5)
C12 C10 S17 C11 2.6(7)
S16 C10 S17 C11 -177.4(5)
S18 C11 S19 C12 -176.4(6)
S17 C11 S19 C12 2.8(5)
C10 C12 S19 C11 -1.1(6)
S20 C12 S19 C11 179.3(5)
C10 C12 S20 Ni2 2.1(7)
S19 C12 S20 Ni2 -178.3(4)
C15 C13 S21 Ni3 -0.8(6)
S22 C13 S21 Ni3 -179.1(4)
S23 C14 S22 C13 178.6(5)
S24 C14 S22 C13 -1.3(5)
C15 C13 S22 C14 1.5(6)
S21 C13 S22 C14 179.8(5)
S23 C14 S24 C15 -179.1(5)
S22 C14 S24 C15 0.8(5)
C13 C15 S24 C14 0.2(6)
S25 C15 S24 C14 179.4(5)
C13 C15 S25 Ni3 -0.9(6)
S24 C15 S25 Ni3 179.9(4)
C18 C16 S26 Ni3 -1.0(7)
S27 C16 S26 Ni3 -180.0(5)
S28 C17 S27 C16 -178.8(6)
S29 C17 S27 C16 1.4(5)
C18 C16 S27 C17 -1.6(7)
S26 C16 S27 C17 177.4(6)
S28 C17 S29 C18 179.3(5)
S27 C17 S29 C18 -0.9(5)
C16 C18 S29 C17 -0.1(7)
S30 C18 S29 C17 -178.5(5)
C16 C18 S30 Ni3 0.2(7)
S29 C18 S30 Ni3 178.5(4)
C3 S5 Ni1 S6 -179.1(3)
C3 S5 Ni1 S10 85(2)
C3 S5 Ni1 S1 1.0(3)
C4 S6 Ni1 S5 -177.1(3)
C4 S6 Ni1 S10 0.2(3)
C4 S6 Ni1 S1 1(3)
C6 S10 Ni1 S5 96(2)
C6 S10 Ni1 S6 0.4(3)
C6 S10 Ni1 S1 -179.6(2)
C1 S1 Ni1 S5 -0.7(3)
C1 S1 Ni1 S6 -179(100)
C1 S1 Ni1 S10 -177.9(3)
C10 S16 Ni2 S11 -59(6)
C10 S16 Ni2 S15 -179.1(3)
C10 S16 Ni2 S20 1.2(3)
C7 S11 Ni2 S16 -120(6)
C7 S11 Ni2 S15 -0.8(3)
C7 S11 Ni2 S20 178.9(3)
C9 S15 Ni2 S16 -179.4(3)
C9 S15 Ni2 S11 1.5(3)
C9 S15 Ni2 S20 -99(21)
C12 S20 Ni2 S16 -1.7(3)
C12 S20 Ni2 S11 177.3(3)
C12 S20 Ni2 S15 -82(21)
C15 S25 Ni3 S26 179.8(3)
C15 S25 Ni3 S21 0.3(3)
C15 S25 Ni3 S30 -99(3)
C16 S26 Ni3 S25 178.8(3)
C16 S26 Ni3 S21 -147(6)
C16 S26 Ni3 S30 0.9(3)
C13 S21 Ni3 S25 0.2(3)
C13 S21 Ni3 S26 -34(6)
C13 S21 Ni3 S30 178.0(3)
C18 S30 Ni3 S25 -81(3)
C18 S30 Ni3 S26 -0.7(3)
C18 S30 Ni3 S21 178.8(2)

loop_
_platon_squeeze_void_nr
_platon_squeeze_void_average_x
_platon_squeeze_void_average_y
_platon_squeeze_void_average_z
_platon_squeeze_void_volume
_platon_squeeze_void_count_electrons
1 0.096 0.757 0.567 86.9 56.9
2 0.596 0.243 0.067 86.8 56.9
